data_7231461
loop_
_publ_author_name
'Hutchins, Kristin M.'
'Unruh, Daniel K.'
'Carpenter, Dontrell D.'
'Groeneman, Ryan H.'

_publ_section_title
;
 Thermal expansion along one-dimensional chains and two-dimensional sheets
 within co-crystals based on halogen or hydrogen bonds
;
_journal_issue 45
_journal_name_full CrystEngComm
_journal_page_first 7232
_journal_paper_doi 10.1039/C8CE01090K
_journal_volume 20
_journal_year 2018
_chemical_formula_sum 'C18 H8 F4 I2 N2'
_chemical_formula_weight 582.06
_space_group_IT_number 58
_space_group_name_Hall '-P 2 2n'
_space_group_name_H-M_alt 'P n n m'
_symmetry_cell_setting orthorhombic
_symmetry_Int_Tables_number 58
_symmetry_space_group_name_Hall '-P 2 2n'
_symmetry_space_group_name_H-M 'P n n m'
_atom_sites_solution_hydrogens geom
_atom_sites_solution_primary dual
_atom_sites_solution_secondary difmap
_audit_creation_date 2018-05-08T15:00:15-00:00
_audit_creation_method 'WinGX routine CIF_UPDATE'
_audit_update_record
;
2018-06-18 deposited with the CCDC.
2018-08-30 downloaded from the CCDC.
;
_cell_angle_alpha 90
_cell_angle_beta 90
_cell_angle_gamma 90
_cell_formula_units_Z 2
_cell_length_a 15.6409(8)
_cell_length_b 5.2384(3)
_cell_length_c 11.0229(5)
_cell_measurement_reflns_used 3618
_cell_measurement_temperature 191(2)
_cell_measurement_theta_max 31.12
_cell_measurement_theta_min 3.64
_cell_volume 903.14(8)
_computing_cell_refinement 'Bruker SAINT'
_computing_data_collection 'Bruker APEX2'
_computing_data_reduction 'Bruker SAINT'
_computing_structure_refinement 'SHELXL-2016/6 (Sheldrick, 2016)'
_computing_structure_solution 'SHELXT 2014/4 (Sheldrick, 2014)'
_diffrn_ambient_temperature 191(2)
_diffrn_measured_fraction_theta_full 1
_diffrn_measured_fraction_theta_max 0.994
_diffrn_measurement_device_type 'Bruker APEX-II CCD'
_diffrn_measurement_method '\f and \w scans'
_diffrn_radiation_monochromator graphite
_diffrn_radiation_source 'fine-focus sealed tube'
_diffrn_radiation_type MoK\a
_diffrn_radiation_wavelength 0.71073
_diffrn_reflns_av_R_equivalents 0.0724
_diffrn_reflns_av_unetI/netI 0.0301
_diffrn_reflns_Laue_measured_fraction_full 1
_diffrn_reflns_Laue_measured_fraction_max 0.994
_diffrn_reflns_limit_h_max 23
_diffrn_reflns_limit_h_min -23
_diffrn_reflns_limit_k_max 4
_diffrn_reflns_limit_k_min -7
_diffrn_reflns_limit_l_max 16
_diffrn_reflns_limit_l_min -12
_diffrn_reflns_number 9683
_diffrn_reflns_point_group_measured_fraction_full 1
_diffrn_reflns_point_group_measured_fraction_max 0.994
_diffrn_reflns_theta_full 25.242
_diffrn_reflns_theta_max 31.562
_diffrn_reflns_theta_min 2.26
_exptl_absorpt_coefficient_mu 3.525
_exptl_absorpt_correction_T_max 0.8623
_exptl_absorpt_correction_T_min 0.7287
_exptl_absorpt_correction_type multi-scan
_exptl_absorpt_process_details SADABS
_exptl_crystal_colour colourless
_exptl_crystal_density_diffrn 2.14
_exptl_crystal_description plate
_exptl_crystal_F_000 544
_exptl_crystal_size_max 0.419
_exptl_crystal_size_mid 0.353
_exptl_crystal_size_min 0.067
_refine_diff_density_max 2.393
_refine_diff_density_min -1.021
_refine_diff_density_rms 0.186
_refine_ls_extinction_method none
_refine_ls_goodness_of_fit_ref 1.085
_refine_ls_hydrogen_treatment constr
_refine_ls_matrix_type full
_refine_ls_number_parameters 67
_refine_ls_number_reflns 1574
_refine_ls_number_restraints 0
_refine_ls_restrained_S_all 1.085
_refine_ls_R_factor_all 0.0328
_refine_ls_R_factor_gt 0.0309
_refine_ls_shift/su_max 0
_refine_ls_shift/su_mean 0
_refine_ls_structure_factor_coef Fsqd
_refine_ls_weighting_details 'w=1/[\s^2^(Fo^2^)+(0.0512P)^2^] where P=(Fo^2^+2Fc^2^)/3'
_refine_ls_weighting_scheme calc
_refine_ls_wR_factor_gt 0.0748
_refine_ls_wR_factor_ref 0.0758
_reflns_number_gt 1460
_reflns_number_total 1574
_reflns_threshold_expression 'I > 2\s(I)'
_cod_data_source_file c8ce01090k2.cif
_cod_data_source_block diIBPA_190k
_cod_depositor_comments 'Adding full bibliography for 7231456--7231470.cif.'
_cod_database_code 7231461
_shelx_estimated_absorpt_t_min 0.32
_shelx_estimated_absorpt_t_max 0.798

loop_
_symmetry_equiv_pos_as_xyz
'x, y, z'
'-x, -y, z'
'-x+1/2, y+1/2, -z+1/2'
'x+1/2, -y+1/2, -z+1/2'
'-x, -y, -z'
'x, y, -z'
'x-1/2, -y-1/2, z-1/2'
'-x-1/2, y-1/2, z-1/2'

loop_
_atom_site_label
_atom_site_type_symbol
_atom_site_fract_x
_atom_site_fract_y
_atom_site_fract_z
_atom_site_U_iso_or_equiv
_atom_site_adp_type
_atom_site_occupancy
_atom_site_calc_flag
I1 I 0.84111(2) 0.97451(4) 0.5 0.02193(9) Uani 1 d
F1 F 0.93972(10) 0.6781(4) 0.71339(11) 0.0493(4) Uani 1 d
N1 N 0.71648(15) 0.3456(5) 0.5 0.0297(5) Uani 1 d
C1 C 0.93583(15) 0.6900(5) 0.5 0.0198(5) Uani 1 d
C2 C 0.96865(13) 0.5931(5) 0.60598(18) 0.0252(4) Uani 1 d
C5 C 0.59135(16) 0.7249(5) 0.5 0.0235(5) Uani 1 d
C3 C 0.68577(18) 0.4397(5) 0.6030(3) 0.0347(5) Uani 1 d
H3 H 0.7077 0.3755 0.6774 0.042 Uiso 1 calc
C4 C 0.62321(13) 0.6274(5) 0.60716(19) 0.0306(5) Uani 1 d
H4 H 0.6026 0.6881 0.6829 0.037 Uiso 1 calc
C6 C 0.5272(2) 0.9183(7) 0.5 0.0270(6) Uani 1 d

loop_
_atom_site_aniso_label
_atom_site_aniso_U_11
_atom_site_aniso_U_22
_atom_site_aniso_U_33
_atom_site_aniso_U_23
_atom_site_aniso_U_13
_atom_site_aniso_U_12
I1 0.01799(12) 0.01630(12) 0.03151(14) 0 0 0.00311(5)
F1 0.0635(9) 0.0631(11) 0.0213(6) -0.0037(7) 0.0049(6) 0.0385(9)
N1 0.0241(11) 0.0207(11) 0.0442(14) 0 0 0.0053(10)
C1 0.0177(11) 0.0155(11) 0.0261(12) 0 0 0.0025(9)
C2 0.0272(10) 0.0259(10) 0.0224(9) -0.0022(8) 0.0020(7) 0.0091(8)
C5 0.0180(11) 0.0183(11) 0.0342(14) 0 0 0.0034(9)
C3 0.0309(12) 0.0304(12) 0.0429(14) 0.0114(10) 0.0035(10) 0.0112(10)
C4 0.0300(11) 0.0311(11) 0.0305(10) 0.0043(9) 0.0072(8) 0.0111(9)
C6 0.0265(14) 0.0242(13) 0.0303(15) 0 0 0.0019(13)

loop_
_atom_type_symbol
_atom_type_description
_atom_type_scat_dispersion_real
_atom_type_scat_dispersion_imag
_atom_type_scat_source
C C 0.0033 0.0016 'International Tables Vol C Tables 4.2.6.8 and 6.1.1.4'
H H 0 0 'International Tables Vol C Tables 4.2.6.8 and 6.1.1.4'
N N 0.0061 0.0033 'International Tables Vol C Tables 4.2.6.8 and 6.1.1.4'
F F 0.0171 0.0103 'International Tables Vol C Tables 4.2.6.8 and 6.1.1.4'
I I -0.4742 1.8119 'International Tables Vol C Tables 4.2.6.8 and 6.1.1.4'

loop_
_geom_angle_atom_site_label_1
_geom_angle_atom_site_label_2
_geom_angle_atom_site_label_3
_geom_angle
_geom_angle_site_symmetry_1
_geom_angle_site_symmetry_3
C3 N1 C3 117.5(3) 6_556 .
C2 C1 C2 116.6(2) . 6_556
C2 C1 I1 121.72(12) . .
C2 C1 I1 121.72(12) 6_556 .
F1 C2 C1 120.08(18) . .
F1 C2 C2 118.20(11) . 2_765
C1 C2 C2 121.72(12) . 2_765
C4 C5 C4 117.7(3) . 6_556
C4 C5 C6 121.13(13) . .
C4 C5 C6 121.13(13) 6_556 .
N1 C3 C4 123.1(2) . .
N1 C3 H3 118.4 . .
C4 C3 H3 118.4 . .
C5 C4 C3 119.2(2) . .
C5 C4 H4 120.4 . .
C3 C4 H4 120.4 . .
C6 C6 C5 179.9(5) 5_676 .

loop_
_geom_bond_atom_site_label_1
_geom_bond_atom_site_label_2
_geom_bond_distance
_geom_bond_site_symmetry_2
I1 C1 2.102(2) .
F1 C2 1.343(2) .
N1 C3 1.327(3) 6_556
N1 C3 1.327(3) .
C1 C2 1.373(2) .
C1 C2 1.373(2) 6_556
C2 C2 1.383(4) 2_765
C5 C4 1.380(2) .
C5 C4 1.380(2) 6_556
C5 C6 1.426(4) .
C3 C4 1.388(3) .
C3 H3 0.95 .
C4 H4 0.95 .
C6 C6 1.207(7) 5_676
